data_7208202
loop_
_publ_author_name
'Zhang, Zun-Ting'
'Wang, Qiu-Ya'
'Li, Wu-Wu'
'Meng, Qing-Hua'
'Zhang, Xue-Ling'

_publ_section_title
;
 Four 3D metal--organic frameworks derived from barium(ii) and
 isoflavonesulfonate ligands
;
_journal_issue 15
_journal_name_full CrystEngComm
_journal_page_first 5042
_journal_paper_doi 10.1039/c2ce25173f
_journal_volume 14
_journal_year 2012
_chemical_formula_sum 'C34 H44 Ba O25 S2'
_chemical_formula_weight 1054.18
_chemical_name_systematic ?
_space_group_IT_number 2
_symmetry_cell_setting triclinic
_symmetry_space_group_name_Hall '-P 1'
_symmetry_space_group_name_H-M 'P -1'
_atom_sites_solution_hydrogens geom
_atom_sites_solution_primary direct
_atom_sites_solution_secondary difmap
_audit_creation_method SHELXL-97
_cell_angle_alpha 75.33(3)
_cell_angle_beta 83.25(2)
_cell_angle_gamma 87.71(3)
_cell_formula_units_Z 2
_cell_length_a 7.879(14)
_cell_length_b 13.43(2)
_cell_length_c 20.78(4)
_cell_measurement_temperature 298(2)
_cell_volume 2112(6)
_computing_cell_refinement 'Bruker SMART'
_computing_data_collection 'Bruker SMART'
_computing_data_reduction 'Bruker SHELXTL'
_computing_molecular_graphics 'Bruker SHELXTL'
_computing_publication_material 'Bruker SHELXTL'
_computing_structure_refinement 'SHELXL-97 (Sheldrick, 1997)'
_computing_structure_solution 'SHELXS-97 (Sheldrick, 1990)'
_diffrn_ambient_temperature 298(2)
_diffrn_measured_fraction_theta_full 0.951
_diffrn_measured_fraction_theta_max 0.951
_diffrn_measurement_device_type 'CCD area detector'
_diffrn_measurement_method 'phi and omega scans'
_diffrn_radiation_monochromator graphite
_diffrn_radiation_source 'fine-focus sealed tube'
_diffrn_radiation_type MoK\a
_diffrn_radiation_wavelength 0.71073
_diffrn_reflns_av_R_equivalents 0.0546
_diffrn_reflns_av_sigmaI/netI 0.1289
_diffrn_reflns_limit_h_max 9
_diffrn_reflns_limit_h_min -9
_diffrn_reflns_limit_k_max 15
_diffrn_reflns_limit_k_min -15
_diffrn_reflns_limit_l_max 24
_diffrn_reflns_limit_l_min -22
_diffrn_reflns_number 10422
_diffrn_reflns_theta_full 24.99
_diffrn_reflns_theta_max 24.99
_diffrn_reflns_theta_min 2.04
_exptl_absorpt_coefficient_mu 1.138
_exptl_absorpt_correction_T_max 0.9349
_exptl_absorpt_correction_T_min 0.6112
_exptl_absorpt_correction_type multi-scan
_exptl_absorpt_process_details sadabs
_exptl_crystal_colour yellow
_exptl_crystal_density_diffrn 1.714
_exptl_crystal_density_method 'not measured'
_exptl_crystal_description prism
_exptl_crystal_F_000 1112
_exptl_crystal_size_max 0.48
_exptl_crystal_size_mid 0.39
_exptl_crystal_size_min 0.06
_refine_diff_density_max 1.653
_refine_diff_density_min -0.925
_refine_diff_density_rms 0.127
_refine_ls_extinction_method none
_refine_ls_goodness_of_fit_ref 1.037
_refine_ls_hydrogen_treatment mixed
_refine_ls_matrix_type full
_refine_ls_number_parameters 614
_refine_ls_number_reflns 7067
_refine_ls_number_restraints 12
_refine_ls_restrained_S_all 1.036
_refine_ls_R_factor_all 0.1197
_refine_ls_R_factor_gt 0.0698
_refine_ls_shift/su_max 0.001
_refine_ls_shift/su_mean 0.000
_refine_ls_structure_factor_coef Fsqd
_refine_ls_weighting_details 'calc w=1/[\s^2^(Fo^2^)+(0.0747P)^2^+0.0000P] where P=(Fo^2^+2Fc^2^)/3'
_refine_ls_weighting_scheme calc
_refine_ls_wR_factor_gt 0.1544
_refine_ls_wR_factor_ref 0.1815
_reflns_number_gt 4375
_reflns_number_total 7067
_reflns_threshold_expression >2sigma(I)
_cod_data_source_file c2ce25173f.txt
_cod_data_source_block 041117t
_cod_depositor_comments
;
The following automatic conversions were performed:

'_symmetry_cell_setting' value 'Triclinic' changed to 'triclinic'
according to /home/saulius/struct/CIF-dictionaries/cif_core.dic
dictionary named 'cif_core.dic' version 2.4.1 from 2010-06-29.

Automatic conversion script
Id: cif_fix_values 1891 2012-01-12 08:04:46Z andrius 
;
_cod_original_sg_symbol_H-M p-1
_cod_database_code 7208202

loop_
_symmetry_equiv_pos_as_xyz
'x, y, z'
'-x, -y, -z'

loop_
_atom_site_label
_atom_site_type_symbol
_atom_site_fract_x
_atom_site_fract_y
_atom_site_fract_z
_atom_site_U_iso_or_equiv
_atom_site_adp_type
_atom_site_occupancy
_atom_site_symmetry_multiplicity
_atom_site_calc_flag
_atom_site_refinement_flags
_atom_site_attached_hydrogens
Ba1 Ba 0.73333(8) 0.40400(4) 0.99872(3) 0.0468(2) Uani 1 1 d . 0
S1 S -0.1936(3) 0.78034(18) 0.81481(10) 0.0505(6) Uani 1 1 d . 0
S2 S 0.3049(3) 0.34979(18) 0.83328(10) 0.0465(6) Uani 1 1 d . 0
O1 O 0.3488(7) 0.8635(4) 0.5429(3) 0.0433(14) Uani 1 1 d . 0
O2 O -0.1137(6) 0.8877(4) 0.4702(3) 0.0379(13) Uani 1 1 d . 0
O3 O 0.0438(7) 0.9498(4) 0.3510(2) 0.0353(12) Uani 1 1 d . 0
H3 H -0.0367 0.9315 0.3800 0.053 Uiso 1 1 calc R 0
O4 O 0.6447(7) 0.9930(4) 0.3351(3) 0.0465(15) Uani 1 1 d . 0
O5 O -0.4934(8) 0.7040(5) 0.7697(3) 0.0539(16) Uani 1 1 d . 0
O6 O -0.3360(11) 0.8444(6) 0.8340(4) 0.093(3) Uani 1 1 d . 0
O7 O -0.2095(8) 0.6747(5) 0.8557(3) 0.0621(18) Uani 1 1 d . 0
O8 O -0.0274(10) 0.8208(6) 0.8121(3) 0.075(2) Uani 1 1 d . 0
O9 O 0.8707(7) 0.3302(4) 0.5743(3) 0.0422(14) Uani 1 1 d . 0
O10 O 0.4009(7) 0.3730(4) 0.5063(3) 0.0433(14) Uani 1 1 d . 0
O11 O 0.5509(7) 0.4467(4) 0.3873(3) 0.0435(14) Uani 1 1 d . 0
H11 H 0.4716 0.4271 0.4166 0.065 Uiso 1 1 calc R 0
O12 O 1.1562(7) 0.4654(4) 0.3645(3) 0.0490(15) Uani 1 1 d . 0
O13 O 0.0246(8) 0.2363(5) 0.8072(3) 0.0534(16) Uani 1 1 d . 0
O14 O 0.1617(8) 0.4200(5) 0.8369(3) 0.067(2) Uani 1 1 d . 0
O15 O 0.2871(11) 0.2633(6) 0.8899(3) 0.076(2) Uani 1 1 d . 0
O16 O 0.4672(8) 0.3999(5) 0.8235(3) 0.0586(18) Uani 1 1 d . 0
C1 C 0.2029(10) 0.8369(6) 0.5833(4) 0.0384(19) Uani 1 1 d . 0
H1 H 0.2136 0.8107 0.6286 0.046 Uiso 1 1 calc R 0
C2 C 0.0441(10) 0.8439(5) 0.5657(4) 0.0286(17) Uani 1 1 d . 0
C3 C 0.0275(9) 0.8803(5) 0.4934(3) 0.0230(16) Uani 1 1 d . 0
C4 C 0.1832(9) 0.9059(5) 0.4502(4) 0.0257(16) Uani 1 1 d . 0
C5 C 0.1888(9) 0.9423(5) 0.3797(4) 0.0252(16) Uani 1 1 d . 0
C6 C 0.3412(10) 0.9700(5) 0.3403(4) 0.0327(18) Uani 1 1 d . 0
H6 H 0.3427 0.9931 0.2942 0.039 Uiso 1 1 calc R 0
C7 C 0.4932(10) 0.9636(5) 0.3696(4) 0.0336(19) Uani 1 1 d . 0
C8 C 0.4933(10) 0.9276(6) 0.4378(4) 0.0383(19) Uani 1 1 d . 0
H8 H 0.5948 0.9225 0.4572 0.046 Uiso 1 1 calc R 0
C9 C 0.3420(10) 0.8993(5) 0.4763(4) 0.0297(17) Uani 1 1 d . 0
C10 C -0.1030(9) 0.8122(5) 0.6167(4) 0.0271(17) Uani 1 1 d . 0
C11 C -0.0907(10) 0.8118(5) 0.6824(4) 0.0310(17) Uani 1 1 d . 0
H11A H 0.0082 0.8367 0.6929 0.037 Uiso 1 1 calc R 0
C12 C -0.2182(10) 0.7761(5) 0.7327(4) 0.0328(18) Uani 1 1 d . 0
C13 C -0.3719(10) 0.7397(6) 0.7180(4) 0.040(2) Uani 1 1 d . 0
C14 C -0.3849(10) 0.7449(6) 0.6518(4) 0.0374(19) Uani 1 1 d . 0
H14 H -0.4865 0.7252 0.6400 0.045 Uiso 1 1 calc R 0
C15 C -0.2549(10) 0.7776(6) 0.6030(4) 0.0372(19) Uani 1 1 d . 0
H15 H -0.2680 0.7768 0.5593 0.045 Uiso 1 1 calc R 0
C16 C 0.6622(12) 1.0203(8) 0.2648(5) 0.065(3) Uani 1 1 d . 0
H16A H 0.7785 1.0390 0.2483 0.098 Uiso 1 1 calc R 0
H16B H 0.5881 1.0777 0.2493 0.098 Uiso 1 1 calc R 0
H16C H 0.6321 0.9629 0.2489 0.098 Uiso 1 1 calc R 0
C17 C -0.6472(12) 0.6621(9) 0.7554(5) 0.074(3) Uani 1 1 d . 0
H17A H -0.7211 0.6384 0.7962 0.111 Uiso 1 1 calc R 0
H17B H -0.6175 0.6056 0.7356 0.111 Uiso 1 1 calc R 0
H17C H -0.7049 0.7146 0.7249 0.111 Uiso 1 1 calc R 0
C18 C 0.7228(10) 0.3088(6) 0.6152(4) 0.0364(19) Uani 1 1 d . 0
H18 H 0.7331 0.2812 0.6604 0.044 Uiso 1 1 calc R 0
C19 C 0.5649(10) 0.3226(5) 0.5981(4) 0.0297(17) Uani 1 1 d . 0
C20 C 0.5412(10) 0.3605(5) 0.5266(4) 0.0313(18) Uani 1 1 d . 0
C21 C 0.6974(9) 0.3852(5) 0.4840(4) 0.0294(17) Uani 1 1 d . 0
C22 C 0.6978(10) 0.4296(5) 0.4140(4) 0.0315(18) Uani 1 1 d . 0
C23 C 0.8478(10) 0.4565(6) 0.3736(4) 0.0344(18) Uani 1 1 d . 0
H23 H 0.8462 0.4856 0.3280 0.041 Uiso 1 1 calc R 0
C24 C 1.0045(11) 0.4398(6) 0.4014(4) 0.040(2) Uani 1 1 d . 0
C25 C 1.0094(9) 0.3964(6) 0.4688(4) 0.0346(19) Uani 1 1 d . 0
H25 H 1.1128 0.3842 0.4870 0.042 Uiso 1 1 calc R 0
C26 C 0.8603(10) 0.3722(5) 0.5073(4) 0.0312(18) Uani 1 1 d . 0
C27 C 0.4154(10) 0.3012(5) 0.6498(4) 0.0311(18) Uani 1 1 d . 0
C28 C 0.4228(10) 0.3276(6) 0.7099(4) 0.0322(18) Uani 1 1 d . 0
H28 H 0.5196 0.3606 0.7156 0.039 Uiso 1 1 calc R 0
C29 C 0.2928(10) 0.3068(6) 0.7611(4) 0.0338(18) Uani 1 1 d . 0
C30 C 0.1478(10) 0.2563(6) 0.7545(4) 0.0339(18) Uani 1 1 d . 0
C31 C 0.1388(11) 0.2300(6) 0.6942(4) 0.040(2) Uani 1 1 d . 0
H31 H 0.0427 0.1967 0.6883 0.047 Uiso 1 1 calc R 0
C32 C 0.2706(10) 0.2528(6) 0.6434(4) 0.0348(19) Uani 1 1 d . 0
H32 H 0.2611 0.2350 0.6035 0.042 Uiso 1 1 calc R 0
C33 C 1.1635(12) 0.4974(7) 0.2946(5) 0.058(3) Uani 1 1 d . 0
H33A H 1.2796 0.5125 0.2758 0.086 Uiso 1 1 calc R 0
H33B H 1.0940 0.5581 0.2822 0.086 Uiso 1 1 calc R 0
H33C H 1.1219 0.4436 0.2779 0.086 Uiso 1 1 calc R 0
C34 C -0.1153(16) 0.1690(10) 0.8060(6) 0.088(4) Uani 1 1 d . 0
H34A H -0.1916 0.1609 0.8465 0.132 Uiso 1 1 calc R 0
H34B H -0.0700 0.1029 0.8024 0.132 Uiso 1 1 calc R 0
H34C H -0.1763 0.1989 0.7682 0.132 Uiso 1 1 calc R 0
O17 O 1.0323(10) 0.5391(5) 0.9211(3) 0.0570(17) Uani 1 1 d D 0
H17D H 0.985(14) 0.591(6) 0.897(5) 0.086 Uiso 1 1 d D 0
H17E H 1.116(11) 0.582(8) 0.908(6) 0.086 Uiso 1 1 d D 0
O18 O 0.8016(11) 0.3923(9) 0.8686(5) 0.098(3) Uani 1 1 d D 0
H18A H 0.895(12) 0.411(12) 0.844(7) 0.147 Uiso 1 1 d D 0
H18B H 0.727(15) 0.369(12) 0.850(8) 0.147 Uiso 1 1 d D 0
O19 O 0.5878(18) 0.2286(10) 0.9672(8) 0.170(5) Uani 1 1 d . 2
O20 O 0.5146(8) 0.5367(4) 0.9043(3) 0.0445(14) Uani 1 1 d D 0
H20A H 0.499(14) 0.509(7) 0.873(4) 0.067 Uiso 1 1 d D 0
O21 O 0.6683(11) 0.6212(6) 0.9930(4) 0.078(2) Uani 1 1 d D 0
H21A H 0.677(18) 0.657(9) 1.021(5) 0.117 Uiso 1 1 d D 0
H21B H 0.732(15) 0.660(8) 0.961(4) 0.117 Uiso 1 1 d D 0
O22 O 0.6946(15) 0.2414(7) 1.1096(5) 0.113(4) Uani 1 1 d D 0
H22A H 0.798(9) 0.262(15) 1.107(10) 0.169 Uiso 1 1 d D 0
H22B H 0.63(2) 0.193(11) 1.108(10) 0.169 Uiso 1 1 d D 0
O23 O 1.0054(11) 0.2689(6) 0.9914(4) 0.076(2) Uani 1 1 d D 0
H23A H 1.060(16) 0.278(10) 0.952(3) 0.115 Uiso 1 1 d D 0
H23B H 1.007(18) 0.217(6) 1.024(4) 0.115 Uiso 1 1 d D 0
O25 O 0.264(3) 0.0477(11) 0.9040(10) 0.111(6) Uani 0.50 1 d P 2
O25' O 0.752(4) 0.042(4) 0.979(2) 0.34(3) Uani 0.50 1 d P 2
H20B H 0.597(8) 0.545(7) 0.874(4) 0.05(3) Uiso 1 1 d D 0
O24' O -0.425(3) 0.9527(17) 0.9267(11) 0.138(8) Uani 0.50 1 d P 2
O24 O -0.004(3) 0.9212(10) 0.9151(8) 0.113(8) Uani 0.50 1 d P 2

loop_
_atom_site_aniso_label
_atom_site_aniso_U_11
_atom_site_aniso_U_22
_atom_site_aniso_U_33
_atom_site_aniso_U_23
_atom_site_aniso_U_13
_atom_site_aniso_U_12
Ba1 0.0520(4) 0.0543(3) 0.0301(3) -0.0088(2) 0.0022(2) 0.0167(3)
S1 0.0572(17) 0.0599(14) 0.0273(11) -0.0026(10) 0.0041(11) 0.0042(12)
S2 0.0442(14) 0.0654(15) 0.0332(12) -0.0215(11) 0.0034(10) -0.0043(11)
O1 0.022(3) 0.068(4) 0.036(3) -0.006(3) -0.002(3) 0.004(3)
O2 0.017(3) 0.061(3) 0.032(3) -0.003(3) -0.005(2) 0.000(3)
O3 0.026(3) 0.051(3) 0.029(3) -0.007(2) -0.007(2) -0.001(2)
O4 0.025(3) 0.061(4) 0.048(4) -0.008(3) 0.009(3) -0.006(3)
O5 0.034(4) 0.074(4) 0.039(3) 0.007(3) 0.013(3) -0.007(3)
O6 0.110(7) 0.114(6) 0.054(5) -0.033(4) 0.003(4) 0.045(5)
O7 0.051(4) 0.079(4) 0.041(4) 0.013(3) -0.001(3) -0.011(3)
O8 0.086(6) 0.097(5) 0.039(4) -0.010(4) -0.002(4) -0.029(5)
O9 0.024(3) 0.065(4) 0.042(3) -0.017(3) -0.015(3) 0.007(3)
O10 0.011(3) 0.074(4) 0.044(3) -0.013(3) -0.006(3) 0.003(3)
O11 0.021(3) 0.065(4) 0.039(3) -0.004(3) -0.005(3) -0.002(3)
O12 0.024(3) 0.061(4) 0.057(4) -0.014(3) 0.012(3) -0.005(3)
O13 0.038(4) 0.075(4) 0.047(4) -0.019(3) 0.010(3) -0.011(3)
O14 0.048(4) 0.089(5) 0.075(5) -0.055(4) 0.013(4) 0.010(4)
O15 0.105(6) 0.084(5) 0.040(4) -0.011(3) -0.013(4) -0.025(4)
O16 0.046(4) 0.093(5) 0.047(4) -0.037(3) 0.002(3) -0.009(3)
C1 0.028(5) 0.057(5) 0.025(4) -0.002(4) 0.001(4) 0.004(4)
C2 0.027(5) 0.026(4) 0.033(4) -0.005(3) -0.009(3) 0.009(3)
C3 0.016(4) 0.025(4) 0.029(4) -0.008(3) -0.002(3) -0.004(3)
C4 0.024(4) 0.023(4) 0.034(4) -0.011(3) -0.013(3) 0.009(3)
C5 0.020(4) 0.025(4) 0.030(4) -0.004(3) -0.004(3) 0.001(3)
C6 0.035(5) 0.030(4) 0.027(4) -0.003(3) 0.008(4) 0.005(3)
C7 0.021(5) 0.032(4) 0.045(5) -0.011(4) 0.010(4) 0.002(3)
C8 0.024(5) 0.049(5) 0.042(5) -0.011(4) -0.009(4) 0.004(4)
C9 0.022(4) 0.033(4) 0.035(4) -0.011(3) -0.003(3) -0.002(3)
C10 0.021(4) 0.023(4) 0.033(4) 0.001(3) -0.001(3) 0.003(3)
C11 0.028(5) 0.031(4) 0.032(4) -0.005(3) -0.003(3) 0.007(3)
C12 0.032(5) 0.028(4) 0.036(4) -0.004(3) -0.003(4) 0.007(3)
C13 0.030(5) 0.033(4) 0.044(5) 0.006(4) 0.006(4) 0.011(4)
C14 0.025(5) 0.044(5) 0.040(5) -0.009(4) 0.004(4) -0.003(4)
C15 0.034(5) 0.037(4) 0.039(5) -0.008(4) -0.002(4) 0.008(4)
C16 0.038(6) 0.083(7) 0.055(6) 0.005(5) 0.024(5) 0.000(5)
C17 0.034(6) 0.105(8) 0.058(7) 0.022(6) 0.002(5) -0.007(6)
C18 0.029(5) 0.042(5) 0.037(4) -0.011(4) 0.000(4) 0.006(4)
C19 0.032(5) 0.031(4) 0.029(4) -0.013(3) -0.006(3) 0.004(3)
C20 0.022(5) 0.032(4) 0.043(5) -0.017(3) -0.002(4) 0.003(3)
C21 0.023(4) 0.031(4) 0.037(4) -0.014(3) 0.000(3) 0.006(3)
C22 0.029(5) 0.028(4) 0.041(5) -0.013(3) -0.011(4) 0.008(3)
C23 0.026(5) 0.039(4) 0.035(4) -0.006(3) 0.002(4) -0.001(4)
C24 0.030(5) 0.031(4) 0.058(6) -0.015(4) 0.002(4) 0.003(4)
C25 0.009(4) 0.049(5) 0.051(5) -0.020(4) -0.010(4) 0.000(3)
C26 0.029(5) 0.028(4) 0.039(5) -0.015(3) -0.005(4) 0.010(3)
C27 0.026(5) 0.033(4) 0.036(4) -0.015(3) -0.003(4) 0.006(3)
C28 0.024(4) 0.041(4) 0.037(4) -0.020(4) -0.006(4) 0.003(3)
C29 0.037(5) 0.038(4) 0.028(4) -0.013(3) -0.002(4) 0.003(4)
C30 0.021(4) 0.043(4) 0.034(4) -0.009(4) 0.008(3) -0.003(4)
C31 0.032(5) 0.037(4) 0.056(5) -0.019(4) -0.010(4) -0.004(4)
C32 0.027(5) 0.046(5) 0.034(4) -0.017(4) -0.001(4) 0.006(4)
C33 0.041(6) 0.057(6) 0.064(7) -0.002(5) 0.015(5) -0.002(4)
C34 0.080(9) 0.106(9) 0.066(8) -0.011(7) 0.032(7) -0.031(7)
O17 0.069(5) 0.060(4) 0.041(4) -0.015(3) -0.003(3) 0.018(3)
O18 0.067(6) 0.164(9) 0.078(6) -0.065(6) -0.013(5) 0.048(6)
O19 0.153(12) 0.151(10) 0.222(15) -0.054(9) -0.056(11) -0.017(9)
O20 0.042(4) 0.050(3) 0.040(3) -0.015(3) 0.012(3) 0.000(3)
O21 0.107(7) 0.075(5) 0.050(5) -0.015(4) 0.011(4) -0.027(5)
O22 0.142(10) 0.085(7) 0.082(6) 0.005(5) 0.033(7) 0.041(6)
O23 0.083(6) 0.074(5) 0.059(5) -0.001(4) 0.002(4) 0.025(4)
O25 0.140(17) 0.040(8) 0.151(18) -0.018(9) -0.019(14) -0.009(9)
O25' 0.13(2) 0.43(6) 0.26(4) 0.23(4) 0.07(3) 0.02(3)
O24' 0.16(2) 0.141(17) 0.134(19) -0.090(15) 0.001(16) 0.013(15)
O24 0.23(2) 0.037(8) 0.076(11) 0.008(7) -0.084(13) -0.028(10)

loop_
_atom_type_symbol
_atom_type_description
_atom_type_scat_dispersion_real
_atom_type_scat_dispersion_imag
_atom_type_scat_source
C C 0.0033 0.0016 'International Tables Vol C Tables 4.2.6.8 and 6.1.1.4'
H H 0.0000 0.0000 'International Tables Vol C Tables 4.2.6.8 and 6.1.1.4'
S S 0.1246 0.1234 'International Tables Vol C Tables 4.2.6.8 and 6.1.1.4'
O O 0.0106 0.0060 'International Tables Vol C Tables 4.2.6.8 and 6.1.1.4'
Ba Ba -0.3244 2.2819 'International Tables Vol C Tables 4.2.6.8 and 6.1.1.4'

loop_
_geom_angle_atom_site_label_1
_geom_angle_atom_site_label_2
_geom_angle_atom_site_label_3
_geom_angle
_geom_angle_site_symmetry_1
_geom_angle_site_symmetry_3
O18 Ba1 O22 126.4(3) . .
O18 Ba1 O23 71.9(3) . .
O22 Ba1 O23 71.6(3) . .
O18 Ba1 O17 126.7(3) . 2_767
O22 Ba1 O17 79.7(3) . 2_767
O23 Ba1 O17 76.6(3) . 2_767
O18 Ba1 O20 145.3(2) . 2_667
O22 Ba1 O20 72.2(3) . 2_667
O23 Ba1 O20 140.5(2) . 2_667
O17 Ba1 O20 82.1(2) 2_767 2_667
O18 Ba1 O19 64.4(4) . .
O22 Ba1 O19 69.4(4) . .
O23 Ba1 O19 75.3(4) . .
O17 Ba1 O19 143.4(3) 2_767 .
O20 Ba1 O19 105.7(3) 2_667 .
O18 Ba1 O21 105.9(3) . .
O22 Ba1 O21 127.3(3) . .
O23 Ba1 O21 139.8(3) . .
O17 Ba1 O21 73.6(2) 2_767 .
O20 Ba1 O21 59.87(19) 2_667 .
O19 Ba1 O21 141.6(3) . .
O18 Ba1 O20 65.0(2) . .
O22 Ba1 O20 138.0(3) . .
O23 Ba1 O20 136.8(2) . .
O17 Ba1 O20 129.4(2) 2_767 .
O20 Ba1 O20 81.9(2) 2_667 .
O19 Ba1 O20 87.2(3) . .
O21 Ba1 O20 56.9(2) . .
O18 Ba1 O17 66.6(3) . .
O22 Ba1 O17 135.3(3) . .
O23 Ba1 O17 74.9(2) . .
O17 Ba1 O17 64.3(2) 2_767 .
O20 Ba1 O17 124.10(19) 2_667 .
O19 Ba1 O17 128.2(3) . .
O21 Ba1 O17 68.1(2) . .
O20 Ba1 O17 86.6(2) . .
O18 Ba1 O21 95.7(2) . 2_667
O22 Ba1 O21 81.9(3) . 2_667
O23 Ba1 O21 132.7(2) . 2_667
O17 Ba1 O21 136.6(2) 2_767 2_667
O20 Ba1 O21 54.8(2) 2_667 2_667
O19 Ba1 O21 58.7(3) . 2_667
O21 Ba1 O21 87.4(2) . 2_667
O20 Ba1 O21 56.1(2) . 2_667
O17 Ba1 O21 142.7(2) . 2_667
O18 Ba1 Ba1 104.60(19) . 2_667
O22 Ba1 Ba1 107.4(2) . 2_667
O23 Ba1 Ba1 173.5(2) . 2_667
O17 Ba1 Ba1 109.68(17) 2_767 2_667
O20 Ba1 Ba1 41.69(14) 2_667 2_667
O19 Ba1 Ba1 98.3(3) . 2_667
O21 Ba1 Ba1 46.03(18) . 2_667
O20 Ba1 Ba1 40.25(12) . 2_667
O17 Ba1 Ba1 109.05(18) . 2_667
O21 Ba1 Ba1 41.35(16) 2_667 2_667
O18 Ba1 H22A 127(4) . .
O22 Ba1 H22A 18(2) . .
O23 Ba1 H22A 61(4) . .
O17 Ba1 H22A 64(2) 2_767 .
O20 Ba1 H22A 80(4) 2_667 .
O19 Ba1 H22A 82(3) . .
O21 Ba1 H22A 125(4) . .
O20 Ba1 H22A 155.7(15) . .
O17 Ba1 H22A 117(2) . .
O21 Ba1 H22A 99.9(10) 2_667 .
Ba1 Ba1 H22A 120(3) 2_667 .
O8 S1 O7 112.3(4) . .
O8 S1 O6 115.3(5) . .
O7 S1 O6 110.7(5) . .
O8 S1 C12 106.0(4) . .
O7 S1 C12 106.5(4) . .
O6 S1 C12 105.3(4) . .
O15 S2 O16 113.6(5) . .
O15 S2 O14 109.8(5) . .
O16 S2 O14 112.7(4) . .
O15 S2 C29 108.5(4) . .
O16 S2 C29 105.8(4) . .
O14 S2 C29 106.0(4) . .
C1 O1 C9 119.1(6) . .
C5 O3 H3 109.5 . .
C7 O4 C16 120.3(7) . .
C13 O5 C17 117.9(7) . .
C18 O9 C26 117.9(6) . .
C22 O11 H11 109.5 . .
C24 O12 C33 119.6(7) . .
C30 O13 C34 118.5(7) . .
C2 C1 O1 127.3(7) . .
C2 C1 H1 116.4 . .
O1 C1 H1 116.4 . .
C1 C2 C10 120.5(7) . .
C1 C2 C3 116.4(7) . .
C10 C2 C3 123.0(7) . .
O2 C3 C4 121.0(7) . .
O2 C3 C2 122.7(6) . .
C4 C3 C2 116.3(6) . .
C9 C4 C5 115.8(7) . .
C9 C4 C3 121.0(7) . .
C5 C4 C3 123.1(7) . .
O3 C5 C6 119.5(7) . .
O3 C5 C4 119.4(6) . .
C6 C5 C4 121.0(7) . .
C5 C6 C7 120.2(7) . .
C5 C6 H6 119.9 . .
C7 C6 H6 119.9 . .
O4 C7 C8 115.8(8) . .
O4 C7 C6 123.7(7) . .
C8 C7 C6 120.5(7) . .
C9 C8 C7 118.9(8) . .
C9 C8 H8 120.6 . .
C7 C8 H8 120.6 . .
O1 C9 C8 116.7(7) . .
O1 C9 C4 119.8(6) . .
C8 C9 C4 123.5(7) . .
C11 C10 C15 116.6(7) . .
C11 C10 C2 119.9(7) . .
C15 C10 C2 123.4(7) . .
C12 C11 C10 122.6(8) . .
C12 C11 H11A 118.7 . .
C10 C11 H11A 118.7 . .
C11 C12 C13 120.0(7) . .
C11 C12 S1 119.7(6) . .
C13 C12 S1 120.3(6) . .
O5 C13 C14 125.7(8) . .
O5 C13 C12 117.7(8) . .
C14 C13 C12 116.6(7) . .
C15 C14 C13 122.3(8) . .
C15 C14 H14 118.9 . .
C13 C14 H14 118.9 . .
C14 C15 C10 121.8(8) . .
C14 C15 H15 119.1 . .
C10 C15 H15 119.1 . .
O4 C16 H16A 109.5 . .
O4 C16 H16B 109.5 . .
H16A C16 H16B 109.5 . .
O4 C16 H16C 109.5 . .
H16A C16 H16C 109.5 . .
H16B C16 H16C 109.5 . .
O5 C17 H17A 109.5 . .
O5 C17 H17B 109.5 . .
H17A C17 H17B 109.5 . .
O5 C17 H17C 109.5 . .
H17A C17 H17C 109.5 . .
H17B C17 H17C 109.5 . .
C19 C18 O9 127.3(8) . .
C19 C18 H18 116.3 . .
O9 C18 H18 116.3 . .
C18 C19 C20 118.6(7) . .
C18 C19 C27 120.7(7) . .
C20 C19 C27 120.7(7) . .
O10 C20 C21 123.4(8) . .
O10 C20 C19 123.0(7) . .
C21 C20 C19 113.6(7) . .
C26 C21 C22 115.1(7) . .
C26 C21 C20 123.6(7) . .
C22 C21 C20 121.2(7) . .
O11 C22 C23 119.2(7) . .
O11 C22 C21 119.8(7) . .
C23 C22 C21 121.0(7) . .
C22 C23 C24 119.8(8) . .
C22 C23 H23 120.1 . .
C24 C23 H23 120.1 . .
O12 C24 C25 116.4(8) . .
O12 C24 C23 122.6(8) . .
C25 C24 C23 121.0(7) . .
C26 C25 C24 118.0(8) . .
C26 C25 H25 121.0 . .
C24 C25 H25 121.0 . .
C25 C26 O9 116.1(7) . .
C25 C26 C21 125.2(8) . .
O9 C26 C21 118.7(7) . .
C32 C27 C28 117.0(7) . .
C32 C27 C19 124.1(7) . .
C28 C27 C19 118.8(7) . .
C29 C28 C27 122.3(7) . .
C29 C28 H28 118.8 . .
C27 C28 H28 118.8 . .
C28 C29 C30 120.2(7) . .
C28 C29 S2 119.8(6) . .
C30 C29 S2 120.0(6) . .
O13 C30 C29 117.5(7) . .
O13 C30 C31 124.6(7) . .
C29 C30 C31 117.9(7) . .
C32 C31 C30 120.7(7) . .
C32 C31 H31 119.6 . .
C30 C31 H31 119.6 . .
C27 C32 C31 121.8(7) . .
C27 C32 H32 119.1 . .
C31 C32 H32 119.1 . .
O12 C33 H33A 109.5 . .
O12 C33 H33B 109.5 . .
H33A C33 H33B 109.5 . .
O12 C33 H33C 109.5 . .
H33A C33 H33C 109.5 . .
H33B C33 H33C 109.5 . .
O13 C34 H34A 109.5 . .
O13 C34 H34B 109.5 . .
H34A C34 H34B 109.5 . .
O13 C34 H34C 109.5 . .
H34A C34 H34C 109.5 . .
H34B C34 H34C 109.5 . .
Ba1 O17 Ba1 115.7(2) 2_767 .
Ba1 O17 H17D 113(8) 2_767 .
Ba1 O17 H17D 104(9) . .
Ba1 O17 H17E 52(8) 2_767 .
Ba1 O17 H17E 166(8) . .
H17D O17 H17E 78(10) . .
Ba1 O18 H18A 125(10) . .
Ba1 O18 H18B 121(10) . .
H18A O18 H18B 115(10) . .
Ba1 O20 Ba1 98.1(2) 2_667 .
Ba1 O20 H20A 129(8) 2_667 .
Ba1 O20 H20A 111(7) . .
Ba1 O20 H20B 156(6) 2_667 .
Ba1 O20 H20B 90(7) . .
H20A O20 H20B 67(7) . .
Ba1 O21 Ba1 92.6(2) . 2_667
Ba1 O21 H21A 132(10) . .
Ba1 O21 H21A 103(10) 2_667 .
Ba1 O21 H21B 112(9) . .
Ba1 O21 H21B 127(10) 2_667 .
H21A O21 H21B 95(10) . .
Ba1 O22 H22A 74(10) . .
Ba1 O22 H22B 117(10) . .
H22A O22 H22B 147(10) . .
Ba1 O23 H23A 114(10) . .
Ba1 O23 H23B 116(10) . .
H23A O23 H23B 128(10) . .

loop_
_geom_bond_atom_site_label_1
_geom_bond_atom_site_label_2
_geom_bond_distance
_geom_bond_site_symmetry_2
Ba1 O18 2.738(9) .
Ba1 O22 2.740(10) .
Ba1 O23 2.768(9) .
Ba1 O17 2.872(8) 2_767
Ba1 O20 2.877(6) 2_667
Ba1 O19 2.909(12) .
Ba1 O21 2.916(9) .
Ba1 O20 2.962(7) .
Ba1 O17 3.067(8) .
Ba1 O21 3.176(11) 2_667
Ba1 Ba1 4.409(6) 2_667
Ba1 H22A 2.6(2) .
S1 O8 1.427(8) .
S1 O7 1.459(7) .
S1 O6 1.465(8) .
S1 C12 1.754(8) .
S2 O15 1.427(7) .
S2 O16 1.438(7) .
S2 O14 1.448(7) .
S2 C29 1.752(8) .
O1 C1 1.345(9) .
O1 C9 1.352(9) .
O2 C3 1.255(8) .
O3 C5 1.339(9) .
O3 H3 0.8200 .
O4 C7 1.337(9) .
O4 C16 1.403(11) .
O5 C13 1.355(9) .
O5 C17 1.448(12) .
O9 C18 1.354(9) .
O9 C26 1.375(9) .
O10 C20 1.220(9) .
O11 C22 1.328(9) .
O11 H11 0.8200 .
O12 C24 1.349(10) .
O12 C33 1.402(11) .
O13 C30 1.356(9) .
O13 C34 1.459(12) .
C1 C2 1.338(11) .
C1 H1 0.9300 .
C2 C10 1.472(10) .
C2 C3 1.477(10) .
C3 C4 1.432(10) .
C4 C9 1.413(10) .
C4 C5 1.417(10) .
C5 C6 1.379(10) .
C6 C7 1.395(11) .
C6 H6 0.9300 .
C7 C8 1.377(11) .
C8 C9 1.366(11) .
C8 H8 0.9300 .
C10 C11 1.380(10) .
C10 C15 1.385(11) .
C11 C12 1.368(10) .
C11 H11A 0.9300 .
C12 C13 1.418(12) .
C13 C14 1.377(11) .
C14 C15 1.354(11) .
C14 H14 0.9300 .
C15 H15 0.9300 .
C16 H16A 0.9600 .
C16 H16B 0.9600 .
C16 H16C 0.9600 .
C17 H17A 0.9600 .
C17 H17B 0.9600 .
C17 H17C 0.9600 .
C18 C19 1.327(11) .
C18 H18 0.9300 .
C19 C20 1.476(11) .
C19 C27 1.482(11) .
C20 C21 1.427(10) .
C21 C26 1.414(11) .
C21 C22 1.426(11) .
C22 C23 1.370(11) .
C23 C24 1.410(12) .
C23 H23 0.9300 .
C24 C25 1.378(12) .
C25 C26 1.343(11) .
C25 H25 0.9300 .
C27 C32 1.371(11) .
C27 C28 1.391(10) .
C28 C29 1.369(10) .
C28 H28 0.9300 .
C29 C30 1.389(11) .
C30 C31 1.395(11) .
C31 C32 1.376(11) .
C31 H31 0.9300 .
C32 H32 0.9300 .
C33 H33A 0.9600 .
C33 H33B 0.9600 .
C33 H33C 0.9600 .
C34 H34A 0.9600 .
C34 H34B 0.9600 .
C34 H34C 0.9600 .
O17 Ba1 2.872(8) 2_767
O17 H17D 0.85(2) .
O17 H17E 0.87(2) .
O18 H18A 0.86(2) .
O18 H18B 0.85(2) .
O20 Ba1 2.877(6) 2_667
O20 H20A 0.84(2) .
O20 H20B 0.84(2) .
O21 Ba1 3.176(10) 2_667
O21 H21A 0.86(2) .
O21 H21B 0.86(2) .
O22 H22A 0.86(2) .
O22 H22B 0.86(2) .
O23 H23A 0.86(2) .
O23 H23B 0.84(2) .
